data_4124942
loop_
_publ_author_name
'Ma, Yuanhong'
'Wang, Baoli'
'Zhang, Liang'
'Hou, Zhaomin'

_publ_section_title
;
 Boron-Catalyzed Aromatic C-H Bond Silylation with Hydrosilanes.
;
_journal_issue 11
_journal_name_full 'Journal of the American Chemical Society'
_journal_page_first 3663
_journal_page_last 3666
_journal_paper_doi 10.1021/jacs.6b01349
_journal_volume 138
_journal_year 2016
_chemical_formula_sum 'C20 H20 Br N Si'
_chemical_formula_weight 382.37
_chemical_name_systematic
; 
 ? 
;
_space_group_IT_number 14
_symmetry_cell_setting monoclinic
_symmetry_space_group_name_Hall '-P 2yn'
_symmetry_space_group_name_H-M 'P 1 21/n 1'
_atom_sites_solution_hydrogens geom
_atom_sites_solution_primary direct
_atom_sites_solution_secondary difmap
_audit_creation_method SHELXL-97
_cell_angle_alpha 90.00
_cell_angle_beta 93.705(2)
_cell_angle_gamma 90.00
_cell_formula_units_Z 4
_cell_length_a 10.2159(5)
_cell_length_b 9.5700(4)
_cell_length_c 19.2612(10)
_cell_measurement_reflns_used 3311
_cell_measurement_temperature 298(2)
_cell_measurement_theta_max 25
_cell_measurement_theta_min 2
_cell_volume 1879.16(16)
_computing_structure_refinement 'SHELXL-97 (Sheldrick, 1997)'
_computing_structure_solution 'SHELXS-97 (Sheldrick, 1990)'
_diffrn_ambient_temperature 298(2)
_diffrn_measured_fraction_theta_full 1.000
_diffrn_measured_fraction_theta_max 1.000
_diffrn_measurement_device_type 'Bruker D8 QUEST diffractometer with a CMOS area detector'
_diffrn_measurement_method 'phi and omega scans'
_diffrn_radiation_monochromator graphite
_diffrn_radiation_source 'fine-focus sealed tube'
_diffrn_radiation_type MoK\a
_diffrn_radiation_wavelength 0.71073
_diffrn_reflns_av_R_equivalents 0.0466
_diffrn_reflns_av_sigmaI/netI 0.0191
_diffrn_reflns_limit_h_max 12
_diffrn_reflns_limit_h_min -12
_diffrn_reflns_limit_k_max 11
_diffrn_reflns_limit_k_min -11
_diffrn_reflns_limit_l_max 22
_diffrn_reflns_limit_l_min -22
_diffrn_reflns_number 40234
_diffrn_reflns_theta_full 25.00
_diffrn_reflns_theta_max 25.00
_diffrn_reflns_theta_min 2.12
_exptl_absorpt_coefficient_mu 2.250
_exptl_absorpt_correction_T_max 0.6617
_exptl_absorpt_correction_T_min 0.5517
_exptl_absorpt_correction_type multi-scan
_exptl_absorpt_process_details 'SADABS (Sheldrick, 2008)'
_exptl_crystal_colour colorless
_exptl_crystal_density_diffrn 1.352
_exptl_crystal_density_meas ?
_exptl_crystal_density_method 'not measured'
_exptl_crystal_description block
_exptl_crystal_F_000 784
_exptl_crystal_size_max 0.30
_exptl_crystal_size_mid 0.30
_exptl_crystal_size_min 0.20
_refine_diff_density_max 0.348
_refine_diff_density_min -0.606
_refine_diff_density_rms 0.073
_refine_ls_extinction_method none
_refine_ls_goodness_of_fit_ref 1.060
_refine_ls_hydrogen_treatment mixed
_refine_ls_matrix_type full
_refine_ls_number_parameters 214
_refine_ls_number_reflns 3311
_refine_ls_number_restraints 0
_refine_ls_restrained_S_all 1.060
_refine_ls_R_factor_all 0.0379
_refine_ls_R_factor_gt 0.0303
_refine_ls_shift/su_max 0.001
_refine_ls_shift/su_mean 0.000
_refine_ls_structure_factor_coef Fsqd
_refine_ls_weighting_details 'calc w=1/[\s^2^(Fo^2^)+(0.0377P)^2^+0.8400P] where P=(Fo^2^+2Fc^2^)/3'
_refine_ls_weighting_scheme calc
_refine_ls_wR_factor_gt 0.0753
_refine_ls_wR_factor_ref 0.0806
_reflns_number_gt 2856
_reflns_number_total 3311
_reflns_threshold_expression >2sigma(I)
_cod_data_source_file ja6b01349_si_002.cif
_cod_data_source_block myh437b_0m
_cod_depositor_comments
;
The following automatic conversions were performed:

'_symmetry_cell_setting' value 'Monoclinic' changed to 'monoclinic'
according to
/usr/data/users/saulius/crontab/automatic-downloads/rss-feeds/ACS/lib/dictionaries/cif_core.dic
dictionary named 'cif_core.dic' version 2.4.2 from 2011-04-26.

'_exptl_crystal_density_meas' value 'not measured' was changed to '?'
- the value is perceived as not measured.

Automatic conversion script
Id: cif_fix_values 4268 2015-11-12 08:31:59Z antanas 

 Adding full bibliography for 4124942.cif.
;
_cod_original_sg_symbol_H-M P2(1)/n
_cod_database_code 4124942

loop_
_symmetry_equiv_pos_as_xyz
'x, y, z'
'-x+1/2, y+1/2, -z+1/2'
'-x, -y, -z'
'x-1/2, -y-1/2, z-1/2'

loop_
_atom_site_label
_atom_site_type_symbol
_atom_site_fract_x
_atom_site_fract_y
_atom_site_fract_z
_atom_site_U_iso_or_equiv
_atom_site_adp_type
_atom_site_occupancy
_atom_site_symmetry_multiplicity
_atom_site_calc_flag
_atom_site_refinement_flags
N1 N 0.5267(2) 0.3515(2) -0.09924(11) 0.0613(5) Uani 1 1 d .
Si1 Si 0.91959(6) 0.39010(6) 0.15175(3) 0.04497(16) Uani 1 1 d .
Br1 Br 0.74394(3) 0.09484(3) 0.116599(14) 0.06940(12) Uani 1 1 d .
C1 C 0.7916(2) 0.3774(2) 0.07843(11) 0.0429(5) Uani 1 1 d .
C2 C 0.7192(2) 0.2588(2) 0.06063(11) 0.0441(5) Uani 1 1 d .
C3 C 0.6307(2) 0.2477(2) 0.00431(11) 0.0478(5) Uani 1 1 d .
H3 H 0.5850 0.1647 -0.0040 0.057 Uiso 1 1 calc R
C4 C 0.6091(2) 0.3619(2) -0.04069(11) 0.0465(5) Uani 1 1 d .
C5 C 0.6779(2) 0.4851(2) -0.02341(12) 0.0483(5) Uani 1 1 d .
H5 H 0.6643 0.5641 -0.0511 0.058 Uiso 1 1 calc R
C6 C 0.7651(2) 0.4908(2) 0.03373(11) 0.0462(5) Uani 1 1 d .
H6 H 0.8090 0.5745 0.0433 0.055 Uiso 1 1 calc R
C7 C 0.4496(3) 0.2283(3) -0.11298(17) 0.0808(9) Uani 1 1 d .
H7A H 0.5063 0.1515 -0.1223 0.121 Uiso 1 1 calc R
H7B H 0.3895 0.2440 -0.1526 0.121 Uiso 1 1 calc R
H7C H 0.4013 0.2068 -0.0732 0.121 Uiso 1 1 calc R
C8 C 0.5136(3) 0.4655(3) -0.14832(15) 0.0745(8) Uani 1 1 d .
H8A H 0.4772 0.5453 -0.1263 0.112 Uiso 1 1 calc R
H8B H 0.4565 0.4380 -0.1875 0.112 Uiso 1 1 calc R
H8C H 0.5982 0.4891 -0.1638 0.112 Uiso 1 1 calc R
C9 C 0.9661(2) 0.5774(2) 0.16267(11) 0.0453(5) Uani 1 1 d .
C10 C 0.8940(2) 0.6672(3) 0.20225(12) 0.0545(6) Uani 1 1 d .
H10 H 0.8254 0.6315 0.2264 0.065 Uiso 1 1 calc R
C11 C 0.9220(3) 0.8079(3) 0.20652(15) 0.0664(7) Uani 1 1 d .
H11 H 0.8713 0.8658 0.2328 0.080 Uiso 1 1 calc R
C12 C 1.0225(3) 0.8628(3) 0.17286(16) 0.0686(7) Uani 1 1 d .
H12 H 1.0416 0.9576 0.1764 0.082 Uiso 1 1 calc R
C13 C 1.0955(3) 0.7770(3) 0.13361(16) 0.0748(8) Uani 1 1 d .
H13 H 1.1642 0.8139 0.1101 0.090 Uiso 1 1 calc R
C14 C 1.0678(3) 0.6364(3) 0.12871(15) 0.0652(7) Uani 1 1 d .
H14 H 1.1187 0.5798 0.1019 0.078 Uiso 1 1 calc R
C15 C 1.0667(2) 0.2828(2) 0.13361(12) 0.0505(5) Uani 1 1 d .
C16 C 1.1683(3) 0.2652(3) 0.18453(17) 0.0724(7) Uani 1 1 d .
H16 H 1.1616 0.3051 0.2282 0.087 Uiso 1 1 calc R
C17 C 1.2787(3) 0.1896(4) 0.1714(2) 0.0952(11) Uani 1 1 d .
H17 H 1.3458 0.1793 0.2059 0.114 Uiso 1 1 calc R
C18 C 1.2898(3) 0.1302(3) 0.1082(3) 0.0958(12) Uani 1 1 d .
H18 H 1.3647 0.0793 0.0997 0.115 Uiso 1 1 calc R
C19 C 1.1923(3) 0.1441(3) 0.0569(2) 0.0849(9) Uani 1 1 d .
H19 H 1.2004 0.1027 0.0137 0.102 Uiso 1 1 calc R
C20 C 1.0807(3) 0.2208(3) 0.06969(14) 0.0625(6) Uani 1 1 d .
H20 H 1.0143 0.2304 0.0346 0.075 Uiso 1 1 calc R
H1 H 0.869(2) 0.347(3) 0.2145(13) 0.067(7) Uiso 1 1 d .

loop_
_atom_site_aniso_label
_atom_site_aniso_U_11
_atom_site_aniso_U_22
_atom_site_aniso_U_33
_atom_site_aniso_U_23
_atom_site_aniso_U_13
_atom_site_aniso_U_12
N1 0.0632(12) 0.0599(12) 0.0582(12) 0.0053(10) -0.0150(10) -0.0043(10)
Si1 0.0499(3) 0.0430(3) 0.0416(3) -0.0008(2) -0.0003(3) -0.0042(2)
Br1 0.0995(2) 0.04493(16) 0.06129(18) 0.01367(11) -0.01385(14) -0.01656(12)
C1 0.0431(11) 0.0403(11) 0.0452(11) -0.0011(9) 0.0032(9) -0.0017(8)
C2 0.0512(12) 0.0367(10) 0.0445(11) 0.0046(9) 0.0034(9) -0.0012(9)
C3 0.0509(12) 0.0415(11) 0.0507(13) -0.0004(9) 0.0005(10) -0.0078(9)
C4 0.0428(11) 0.0490(12) 0.0476(12) -0.0004(10) 0.0018(9) 0.0016(9)
C5 0.0530(12) 0.0386(11) 0.0532(13) 0.0066(9) 0.0022(10) 0.0028(9)
C6 0.0485(12) 0.0369(10) 0.0532(13) -0.0001(9) 0.0026(10) -0.0038(9)
C7 0.0857(19) 0.0717(18) 0.0796(19) -0.0037(15) -0.0362(16) -0.0103(15)
C8 0.0762(18) 0.0807(19) 0.0640(17) 0.0160(15) -0.0157(14) 0.0025(15)
C9 0.0459(12) 0.0470(12) 0.0421(11) -0.0066(9) -0.0034(9) -0.0012(9)
C10 0.0479(12) 0.0628(15) 0.0529(13) -0.0133(11) 0.0035(10) -0.0016(10)
C11 0.0632(15) 0.0567(15) 0.0789(18) -0.0237(13) 0.0006(13) 0.0091(12)
C12 0.0771(18) 0.0426(13) 0.0844(19) -0.0074(13) -0.0073(15) -0.0029(12)
C13 0.0817(18) 0.0573(16) 0.088(2) -0.0045(14) 0.0239(16) -0.0165(14)
C14 0.0709(16) 0.0533(14) 0.0741(17) -0.0139(13) 0.0262(14) -0.0072(12)
C15 0.0538(13) 0.0359(11) 0.0610(14) 0.0032(10) -0.0028(11) -0.0048(9)
C16 0.0698(16) 0.0593(15) 0.0845(19) -0.0012(14) -0.0224(14) 0.0010(13)
C17 0.0663(19) 0.069(2) 0.146(3) 0.005(2) -0.030(2) 0.0098(15)
C18 0.0641(19) 0.0570(17) 0.167(4) 0.006(2) 0.012(2) 0.0112(14)
C19 0.093(2) 0.0565(16) 0.108(3) -0.0092(16) 0.035(2) 0.0029(16)
C20 0.0672(15) 0.0509(14) 0.0697(17) 0.0003(12) 0.0067(13) 0.0001(12)

loop_
_atom_type_symbol
_atom_type_description
_atom_type_scat_dispersion_real
_atom_type_scat_dispersion_imag
_atom_type_scat_source
C C 0.0033 0.0016 'International Tables Vol C Tables 4.2.6.8 and 6.1.1.4'
H H 0.0000 0.0000 'International Tables Vol C Tables 4.2.6.8 and 6.1.1.4'
N N 0.0061 0.0033 'International Tables Vol C Tables 4.2.6.8 and 6.1.1.4'
Si Si 0.0817 0.0704 'International Tables Vol C Tables 4.2.6.8 and 6.1.1.4'
Br Br -0.2901 2.4595 'International Tables Vol C Tables 4.2.6.8 and 6.1.1.4'

loop_
_geom_angle_atom_site_label_1
_geom_angle_atom_site_label_2
_geom_angle_atom_site_label_3
_geom_angle
C4 N1 C7 120.9(2)
C4 N1 C8 120.8(2)
C7 N1 C8 118.3(2)
C9 Si1 C1 108.01(9)
C9 Si1 C15 110.31(10)
C1 Si1 C15 110.78(10)
C2 C1 C6 113.80(19)
C2 C1 Si1 125.28(16)
C6 C1 Si1 120.87(15)
C3 C2 C1 125.03(19)
C3 C2 Br1 116.02(15)
C1 C2 Br1 118.94(16)
C2 C3 C4 119.8(2)
N1 C4 C5 122.0(2)
N1 C4 C3 121.1(2)
C5 C4 C3 116.90(19)
C6 C5 C4 120.9(2)
C5 C6 C1 123.51(19)
C14 C9 C10 116.6(2)
C14 C9 Si1 122.22(17)
C10 C9 Si1 121.08(17)
C11 C10 C9 121.4(2)
C12 C11 C10 120.7(2)
C11 C12 C13 119.2(2)
C12 C13 C14 120.5(3)
C13 C14 C9 121.6(2)
C20 C15 C16 117.4(2)
C20 C15 Si1 122.17(18)
C16 C15 Si1 120.4(2)
C17 C16 C15 121.1(3)
C18 C17 C16 120.2(3)
C17 C18 C19 120.7(3)
C18 C19 C20 119.5(3)
C15 C20 C19 121.1(3)

loop_
_geom_bond_atom_site_label_1
_geom_bond_atom_site_label_2
_geom_bond_distance
N1 C4 1.367(3)
N1 C7 1.433(3)
N1 C8 1.444(3)
Si1 C9 1.863(2)
Si1 C1 1.865(2)
Si1 C15 1.871(2)
Br1 C2 1.912(2)
C1 C2 1.385(3)
C1 C6 1.401(3)
C2 C3 1.371(3)
C3 C4 1.403(3)
C4 C5 1.402(3)
C5 C6 1.372(3)
C9 C14 1.384(3)
C9 C10 1.391(3)
C10 C11 1.378(4)
C11 C12 1.355(4)
C12 C13 1.369(4)
C13 C14 1.376(4)
C15 C20 1.383(4)
C15 C16 1.392(3)
C16 C17 1.377(4)
C17 C18 1.354(5)
C18 C19 1.363(5)
C19 C20 1.391(4)
